data_7120883
loop_
_publ_author_name
'Su, Pei-Mei'
'Chang, Kai-Chi'
'Yang, Cheng-Jhang'
'Liu, Yi-Chieh'
'Chung, Wen-Sheng'

_publ_section_title
;
 Light-driven nanofiber and nanoring morphological transformations in
 organogels based on an azobenzene-bridged biscalix[4]arene
;
_journal_name_full 'Chemical Communications'
_journal_paper_doi 10.1039/C7CC07172H
_journal_year 2017
_chemical_compound_source 'nonnatural compound'
_chemical_formula_moiety 'C106 H124 N8 O8'
_chemical_formula_sum 'C106 H124 N8 O8'
_chemical_formula_weight 1638.12
_chemical_melting_point 205.5(5)
_chemical_name_systematic 'diphenylazobridged bistriazolylbiscalix[4]arene'
_chemical_properties_physical Photo-sensitive
_space_group_crystal_system monoclinic
_space_group_IT_number 15
_space_group_name_Hall '-C 2yc'
_space_group_name_H-M_alt 'C 1 2/c 1'
_symmetry_space_group_name_Hall '-C 2yc'
_symmetry_space_group_name_H-M 'C 1 2/c 1'
_atom_sites_solution_hydrogens mixed
_audit_creation_method SHELXL-2017/1
_audit_update_record
;
2017-09-11 deposited with the CCDC.
2017-11-20 downloaded from the CCDC.
;
_cell_angle_alpha 90
_cell_angle_beta 110.445(5)
_cell_angle_gamma 90
_cell_formula_units_Z 4
_cell_length_a 36.5263(18)
_cell_length_b 14.3181(3)
_cell_length_c 26.3568(11)
_cell_measurement_reflns_used 5780
_cell_measurement_temperature 200(2)
_cell_measurement_theta_max 73.2970
_cell_measurement_theta_min 3.6230
_cell_volume 12916.0(10)
_computing_cell_refinement
; 
CrysAlisPro, Agilent Technologies, 
Version 1.171.37.31 (release 14-01-2014 CrysAlis171 .NET) 
(compiled Jan 14 2014,18:38:05) 
Empirical absorption correction using spherical harmonics, 
 implemented in SCALE3 ABSPACK scaling algorithm. 
;
_computing_data_collection
; 
CrysAlisPro, Agilent Technologies, 
Version 1.171.37.31 (release 14-01-2014 CrysAlis171 .NET) 
(compiled Jan 14 2014,18:38:05) 
Empirical absorption correction using spherical harmonics, 
 implemented in SCALE3 ABSPACK scaling algorithm. 
;
_computing_data_reduction
; 
CrysAlisPro, Agilent Technologies, 
Version 1.171.37.31 (release 14-01-2014 CrysAlis171 .NET) 
(compiled Jan 14 2014,18:38:05) 
Empirical absorption correction using spherical harmonics, 
 implemented in SCALE3 ABSPACK scaling algorithm. 
;
_computing_molecular_graphics SHELXTL
_computing_publication_material SHELXTL
_computing_structure_refinement 'SHELXL-2017/1 (Sheldrick, 2017)'
_computing_structure_solution SHELX
_diffrn_ambient_temperature 200(2)
_diffrn_measured_fraction_theta_full 0.997
_diffrn_measured_fraction_theta_max 0.997
_diffrn_measurement_device_type 'Oxford Diffraction Gemini A'
_diffrn_measurement_method CCD
_diffrn_radiation_type CuK\a
_diffrn_radiation_wavelength 1.54178
_diffrn_reflns_av_R_equivalents 0.0372
_diffrn_reflns_av_unetI/netI 0.0460
_diffrn_reflns_Laue_measured_fraction_full 0.997
_diffrn_reflns_Laue_measured_fraction_max 0.997
_diffrn_reflns_limit_h_max 39
_diffrn_reflns_limit_h_min -43
_diffrn_reflns_limit_k_max 17
_diffrn_reflns_limit_k_min -10
_diffrn_reflns_limit_l_max 31
_diffrn_reflns_limit_l_min -31
_diffrn_reflns_number 23477
_diffrn_reflns_point_group_measured_fraction_full 0.997
_diffrn_reflns_point_group_measured_fraction_max 0.997
_diffrn_reflns_theta_full 67.679
_diffrn_reflns_theta_max 67.986
_diffrn_reflns_theta_min 3.579
_exptl_absorpt_coefficient_mu 0.416
_exptl_absorpt_correction_T_max 1.00000
_exptl_absorpt_correction_T_min 0.83544
_exptl_absorpt_correction_type multi-scan
_exptl_absorpt_process_details
; 
CrysAlisPro, Agilent Technologies, 
Version 1.171.37.31 (release 14-01-2014 CrysAlis171 .NET) 
(compiled Jan 14 2014,18:38:05) 
Empirical absorption correction using spherical harmonics, 
 implemented in SCALE3 ABSPACK scaling algorithm. 
;
_exptl_crystal_colour orange
_exptl_crystal_density_diffrn 0.842
_exptl_crystal_F_000 3520
_exptl_crystal_recrystallization_method 'Re-crystallisation from solvent: ethyl acetate/n-hexane (v/v = 1:4)'
_exptl_crystal_size_max 0.25
_exptl_crystal_size_mid 0.20
_exptl_crystal_size_min 0.15
_refine_diff_density_max 0.297
_refine_diff_density_min -0.272
_refine_diff_density_rms 0.058
_refine_ls_extinction_method none
_refine_ls_goodness_of_fit_ref 1.331
_refine_ls_hydrogen_treatment mixed
_refine_ls_matrix_type full
_refine_ls_number_parameters 641
_refine_ls_number_reflns 11734
_refine_ls_number_restraints 91
_refine_ls_restrained_S_all 1.332
_refine_ls_R_factor_all 0.0888
_refine_ls_R_factor_gt 0.0719
_refine_ls_shift/su_max 0.009
_refine_ls_shift/su_mean 0.001
_refine_ls_structure_factor_coef Fsqd
_refine_ls_weighting_details 'w=1/[\s^2^(Fo^2^)+(0.1000P)^2^] where P=(Fo^2^+2Fc^2^)/3'
_refine_ls_weighting_scheme calc
_refine_ls_wR_factor_gt 0.2133
_refine_ls_wR_factor_ref 0.2248
_reflns_Friedel_coverage 0.000
_reflns_number_gt 8605
_reflns_number_total 11734
_reflns_threshold_expression 'I > 2\s(I)'
_cod_data_source_file c7cc07172h2.cif
_cod_data_source_block ic16786_sq
_cod_depositor_comments
;
The following automatic conversions were performed:

'_chemical_melting_point' value '205-206' was changed to '205.5(5)' -
the average value was taken and precision was estimated.

Automatic conversion script
Id: cif_fix_values 4973 2017-02-22 13:04:09Z antanas 
;
_cod_database_code 7120883
_shelx_shelxl_version_number 2017/1
_shelx_space_group_comment
; 
The symmetry employed for this shelxl refinement is uniquely defined 
by the following loop, which should always be used as a source of 
symmetry information in preference to the above space-group names. 
They are only intended as comments. 
;

loop_
_space_group_symop_operation_xyz
'x, y, z'
'-x, y, -z+1/2'
'x+1/2, y+1/2, z'
'-x+1/2, y+1/2, -z+1/2'
'-x, -y, -z'
'x, -y, z-1/2'
'-x+1/2, -y+1/2, -z'
'x+1/2, -y+1/2, z-1/2'

loop_
_atom_site_label
_atom_site_type_symbol
_atom_site_fract_x
_atom_site_fract_y
_atom_site_fract_z
_atom_site_U_iso_or_equiv
_atom_site_adp_type
_atom_site_occupancy
_atom_site_site_symmetry_order
_atom_site_calc_flag
_atom_site_refinement_flags_posn
_atom_site_refinement_flags_adp
_atom_site_refinement_flags_occupancy
_atom_site_disorder_assembly
_atom_site_disorder_group
O1 O 0.04184(6) 0.13777(13) 0.14055(8) 0.0424(4) Uani 1 1 d . . . . .
O2 O 0.10296(7) -0.01834(16) 0.16341(9) 0.0522(5) Uani 1 1 d D . . . .
H2 H 0.1007(14) -0.037(3) 0.1905(12) 0.078 Uiso 1 1 d D U . . .
O3 O 0.10225(7) -0.03945(16) 0.26299(9) 0.0544(5) Uani 1 1 d D . . . .
H3 H 0.0851(9) -0.001(3) 0.2607(13) 0.082 Uiso 1 1 d D U . . .
O4 O 0.05305(7) 0.10294(15) 0.24640(9) 0.0521(5) Uani 1 1 d D . . . .
H4 H 0.0449(14) 0.116(3) 0.2151(9) 0.078 Uiso 1 1 d D U . . .
N1 N 0.01447(9) -0.47445(19) 0.00923(12) 0.0532(6) Uani 1 1 d . . . . .
N2 N -0.01109(7) -0.10225(17) 0.05480(10) 0.0435(5) Uani 1 1 d . . . . .
N3 N -0.04736(8) -0.0663(2) 0.03764(13) 0.0602(7) Uani 1 1 d . . . . .
N4 N -0.04432(8) 0.0216(2) 0.05176(13) 0.0578(7) Uani 1 1 d . . . . .
C1 C 0.00566(10) -0.3809(2) 0.02023(13) 0.0482(7) Uani 1 1 d . . . . .
C2 C -0.03117(9) -0.3484(2) 0.01297(13) 0.0512(7) Uani 1 1 d . . . . .
H2A H -0.052980 -0.389044 -0.000711 0.061 Uiso 1 1 calc R U . . .
C3 C -0.03676(10) -0.2572(2) 0.02538(14) 0.0507(7) Uani 1 1 d . . . . .
H3A H -0.062189 -0.235552 0.021488 0.061 Uiso 1 1 calc R U . . .
C4 C -0.00502(9) -0.1972(2) 0.04357(11) 0.0443(6) Uani 1 1 d . . . . .
C5 C 0.03244(10) -0.2289(2) 0.05060(16) 0.0580(8) Uani 1 1 d . . . . .
H5A H 0.054187 -0.187857 0.063108 0.070 Uiso 1 1 calc R U . . .
C6 C 0.03742(10) -0.3204(2) 0.03917(16) 0.0594(8) Uani 1 1 d . . . . .
H6A H 0.062925 -0.342877 0.044231 0.071 Uiso 1 1 calc R U . . .
C7 C 0.01502(10) -0.0355(2) 0.07965(14) 0.0529(7) Uani 1 1 d . . . . .
H7A H 0.042599 -0.041625 0.095370 0.063 Uiso 1 1 calc R U . . .
C8 C -0.00660(9) 0.0423(2) 0.07735(12) 0.0452(6) Uani 1 1 d . . . . .
C9 C 0.00552(10) 0.1405(2) 0.09548(13) 0.0514(7) Uani 1 1 d . . . . .
H9A H 0.008808 0.176762 0.065376 0.062 Uiso 1 1 calc R U . . .
H9B H -0.014835 0.171219 0.106441 0.062 Uiso 1 1 calc R U . . .
C10 C 0.06506(8) 0.21689(19) 0.14293(11) 0.0404(6) Uani 1 1 d . . . . .
C11 C 0.06013(8) 0.2941(2) 0.17158(11) 0.0406(6) Uani 1 1 d . . . . .
C12 C 0.08252(10) 0.3739(2) 0.17211(12) 0.0470(7) Uani 1 1 d . . . . .
H12A H 0.079430 0.427574 0.191395 0.056 Uiso 1 1 calc R U . . .
C13 C 0.10889(10) 0.3765(2) 0.14541(12) 0.0478(7) Uani 1 1 d . . . . .
C14 C 0.11393(9) 0.2961(2) 0.11886(12) 0.0475(7) Uani 1 1 d . . . . .
H14A H 0.132561 0.296646 0.101159 0.057 Uiso 1 1 calc R U . . .
C15 C 0.09254(9) 0.2147(2) 0.11739(11) 0.0419(6) Uani 1 1 d . . . . .
C16 C 0.10217(10) 0.1266(2) 0.09190(12) 0.0472(7) Uani 1 1 d . . . . .
H16A H 0.080538 0.081167 0.084784 0.057 Uiso 1 1 calc R U . . .
H16B H 0.104997 0.142557 0.056897 0.057 Uiso 1 1 calc R U . . .
C17 C 0.13952(9) 0.0835(2) 0.12907(11) 0.0446(6) Uani 1 1 d . . . . .
C18 C 0.17549(10) 0.1126(2) 0.12839(13) 0.0498(7) Uani 1 1 d . . . . .
H18A H 0.176014 0.155609 0.101200 0.060 Uiso 1 1 calc R U . . .
C19 C 0.21075(10) 0.0823(2) 0.16532(13) 0.0531(7) Uani 1 1 d . . . . .
C20 C 0.20872(10) 0.0167(2) 0.20413(13) 0.0510(7) Uani 1 1 d . . . . .
H20A H 0.232346 -0.005699 0.230036 0.061 Uiso 1 1 calc R U . . .
C21 C 0.17345(9) -0.0162(2) 0.20586(12) 0.0455(6) Uani 1 1 d . . . . .
C22 C 0.13885(9) 0.0154(2) 0.16715(12) 0.0436(6) Uani 1 1 d . . . . .
C23 C 0.17349(10) -0.0870(2) 0.24919(12) 0.0488(7) Uani 1 1 d . . . . .
H23A H 0.150803 -0.129273 0.234126 0.059 Uiso 1 1 calc R U . . .
H23B H 0.197477 -0.125421 0.258514 0.059 Uiso 1 1 calc R U . . .
C24 C 0.17164(10) -0.0421(2) 0.30068(12) 0.0480(7) Uani 1 1 d . . . . .
C25 C 0.20542(10) -0.0249(2) 0.34449(13) 0.0526(7) Uani 1 1 d . . . . .
H25A H 0.229802 -0.043068 0.342176 0.063 Uiso 1 1 calc R U . . .
C26 C 0.20510(11) 0.0179(3) 0.39174(13) 0.0573(8) Uani 1 1 d . . . . .
C27 C 0.16872(11) 0.0454(2) 0.39339(13) 0.0569(8) Uani 1 1 d . . . . .
H27A H 0.167822 0.076030 0.424916 0.068 Uiso 1 1 calc R U . . .
C28 C 0.13408(10) 0.0299(2) 0.35103(13) 0.0497(7) Uani 1 1 d . . . . .
C29 C 0.13572(10) -0.0153(2) 0.30519(12) 0.0467(7) Uani 1 1 d D . . . .
C30 C 0.09499(11) 0.0591(3) 0.35527(13) 0.0558(8) Uani 1 1 d . . . . .
H30A H 0.074430 0.015582 0.333568 0.067 Uiso 1 1 calc R U . . .
H30B H 0.096705 0.053808 0.393481 0.067 Uiso 1 1 calc R U . . .
C31 C 0.08319(10) 0.1578(2) 0.33593(13) 0.0508(7) Uani 1 1 d . . . . .
C32 C 0.09194(10) 0.2321(3) 0.37249(13) 0.0551(8) Uani 1 1 d . . . . .
H32A H 0.104936 0.219313 0.409859 0.066 Uiso 1 1 calc R U . . .
C33 C 0.08242(10) 0.3241(3) 0.35642(14) 0.0556(8) Uani 1 1 d . . . . .
C34 C 0.06365(10) 0.3408(2) 0.30181(13) 0.0499(7) Uani 1 1 d . . . . .
H34A H 0.057353 0.403375 0.290030 0.060 Uiso 1 1 calc R U . . .
C35 C 0.05357(9) 0.2697(2) 0.26331(12) 0.0460(6) Uani 1 1 d . . . . .
C36 C 0.06322(9) 0.1779(2) 0.28141(12) 0.0467(7) Uani 1 1 d . . . . .
C37 C 0.03265(9) 0.2929(2) 0.20395(12) 0.0451(6) Uani 1 1 d . . . . .
H37A H 0.020047 0.354831 0.201128 0.054 Uiso 1 1 calc R U . . .
H37B H 0.011834 0.246135 0.187945 0.054 Uiso 1 1 calc R U . . .
C38 C 0.13405(11) 0.4629(2) 0.14573(15) 0.0569(8) Uani 1 1 d . . . . .
C39 C 0.12455(15) 0.5446(3) 0.1756(2) 0.0765(11) Uani 1 1 d . . . . .
H39A H 0.129131 0.526666 0.213189 0.115 Uiso 1 1 calc R U . . .
H39B H 0.141294 0.597745 0.174960 0.115 Uiso 1 1 calc R U . . .
H39C H 0.097088 0.562205 0.157895 0.115 Uiso 1 1 calc R U . . .
C40 C 0.12652(12) 0.4936(2) 0.08706(17) 0.0649(9) Uani 1 1 d . . . . .
H40A H 0.132473 0.441786 0.066900 0.097 Uiso 1 1 calc R U . . .
H40B H 0.099049 0.511510 0.069912 0.097 Uiso 1 1 calc R U . . .
H40C H 0.143255 0.547049 0.086976 0.097 Uiso 1 1 calc R U . . .
C41 C 0.17769(12) 0.4365(3) 0.17333(17) 0.0683(10) Uani 1 1 d . . . . .
H41A H 0.183970 0.383721 0.154173 0.103 Uiso 1 1 calc R U . . .
H41B H 0.194054 0.490157 0.172169 0.103 Uiso 1 1 calc R U . . .
H41C H 0.182642 0.419088 0.211103 0.103 Uiso 1 1 calc R U . . .
C42 C 0.24963(12) 0.1167(3) 0.16194(17) 0.0668(9) Uani 0.652(7) 1 d D . P A 1
C43 C 0.2481(2) 0.2228(5) 0.1516(5) 0.091(2) Uani 0.652(7) 1 d D . P A 1
H43A H 0.225081 0.237765 0.119874 0.137 Uiso 0.652(7) 1 calc R U P A 1
H43B H 0.246522 0.255842 0.183311 0.137 Uiso 0.652(7) 1 calc R U P A 1
H43C H 0.271762 0.242350 0.144945 0.137 Uiso 0.652(7) 1 calc R U P A 1
C44 C 0.2537(3) 0.0709(7) 0.1102(4) 0.102(3) Uani 0.652(7) 1 d D . P A 1
H44A H 0.230971 0.087518 0.078410 0.154 Uiso 0.652(7) 1 calc R U P A 1
H44B H 0.277540 0.093536 0.105331 0.154 Uiso 0.652(7) 1 calc R U P A 1
H44C H 0.255001 0.002809 0.114443 0.154 Uiso 0.652(7) 1 calc R U P A 1
C45 C 0.2838(2) 0.0913(9) 0.2092(4) 0.121(5) Uani 0.652(7) 1 d D . P A 1
H45A H 0.307527 0.115229 0.204526 0.181 Uiso 0.652(7) 1 calc R U P A 1
H45B H 0.281183 0.118430 0.241907 0.181 Uiso 0.652(7) 1 calc R U P A 1
H45C H 0.285405 0.023112 0.212719 0.181 Uiso 0.652(7) 1 calc R U P A 1
C42' C 0.24963(12) 0.1167(3) 0.16194(17) 0.0668(9) Uani 0.348(7) 1 d D . P A 2
C43' C 0.2473(4) 0.1866(11) 0.1201(7) 0.081(4) Uani 0.348(7) 1 d D . P A 2
H43D H 0.273779 0.203199 0.121857 0.121 Uiso 0.348(7) 1 calc R U P A 2
H43E H 0.232709 0.160737 0.084355 0.121 Uiso 0.348(7) 1 calc R U P A 2
H43F H 0.234006 0.242546 0.126320 0.121 Uiso 0.348(7) 1 calc R U P A 2
C44' C 0.2747(3) 0.0308(8) 0.1557(5) 0.066(3) Uani 0.348(7) 1 d D . P A 2
H44D H 0.276206 -0.015700 0.183629 0.100 Uiso 0.348(7) 1 calc R U P A 2
H44E H 0.262442 0.002778 0.119813 0.100 Uiso 0.348(7) 1 calc R U P A 2
H44F H 0.301124 0.051920 0.159772 0.100 Uiso 0.348(7) 1 calc R U P A 2
C45' C 0.2734(4) 0.1655(10) 0.2187(5) 0.082(4) Uani 0.348(7) 1 d D . P A 2
H45D H 0.275874 0.121738 0.248278 0.123 Uiso 0.348(7) 1 calc R U P A 2
H45E H 0.299503 0.183016 0.219256 0.123 Uiso 0.348(7) 1 calc R U P A 2
H45F H 0.259440 0.221498 0.223167 0.123 Uiso 0.348(7) 1 calc R U P A 2
C46 C 0.24291(14) 0.0340(4) 0.44013(17) 0.0796(12) Uani 0.652(7) 1 d . . P A 1
C47 C 0.2781(2) 0.0053(15) 0.4303(4) 0.189(11) Uani 0.652(7) 1 d . . P A 1
H47A H 0.300974 0.017493 0.462671 0.284 Uiso 0.652(7) 1 calc R U P A 1
H47B H 0.276569 -0.061532 0.421883 0.284 Uiso 0.652(7) 1 calc R U P A 1
H47C H 0.280289 0.040755 0.399690 0.284 Uiso 0.652(7) 1 calc R U P A 1
C48 C 0.2389(3) -0.0285(8) 0.4878(3) 0.107(3) Uani 0.652(7) 1 d . . P A 1
H48A H 0.215348 -0.010247 0.495033 0.161 Uiso 0.652(7) 1 calc R U P A 1
H48B H 0.237002 -0.094427 0.477147 0.161 Uiso 0.652(7) 1 calc R U P A 1
H48C H 0.261895 -0.019388 0.520504 0.161 Uiso 0.652(7) 1 calc R U P A 1
C49 C 0.2439(3) 0.1361(8) 0.4606(4) 0.099(3) Uani 0.652(7) 1 d . . P A 1
H49A H 0.219314 0.150005 0.466241 0.148 Uiso 0.652(7) 1 calc R U P A 1
H49B H 0.265754 0.143440 0.494828 0.148 Uiso 0.652(7) 1 calc R U P A 1
H49C H 0.247170 0.179105 0.433592 0.148 Uiso 0.652(7) 1 calc R U P A 1
C46' C 0.24291(14) 0.0340(4) 0.44013(17) 0.0796(12) Uani 0.348(7) 1 d . U P A 2
C47' C 0.2732(5) 0.0968(14) 0.4163(7) 0.092(4) Uani 0.348(7) 1 d . U P A 2
H47D H 0.276418 0.064039 0.385441 0.138 Uiso 0.348(7) 1 calc R U P A 2
H47E H 0.261867 0.158648 0.404629 0.138 Uiso 0.348(7) 1 calc R U P A 2
H47F H 0.298745 0.103865 0.445014 0.138 Uiso 0.348(7) 1 calc R U P A 2
C48' C 0.2635(5) -0.0590(12) 0.4593(6) 0.095(4) Uani 0.348(7) 1 d . U P A 2
H48D H 0.264606 -0.094437 0.428056 0.142 Uiso 0.348(7) 1 calc R U P A 2
H48E H 0.290167 -0.047292 0.484350 0.142 Uiso 0.348(7) 1 calc R U P A 2
H48F H 0.249131 -0.094876 0.477860 0.142 Uiso 0.348(7) 1 calc R U P A 2
C49' C 0.2406(5) 0.0891(13) 0.4849(6) 0.087(4) Uani 0.348(7) 1 d . U P A 2
H49D H 0.227222 0.148125 0.471219 0.130 Uiso 0.348(7) 1 calc R U P A 2
H49E H 0.225988 0.054444 0.503700 0.130 Uiso 0.348(7) 1 calc R U P A 2
H49F H 0.267024 0.102029 0.510191 0.130 Uiso 0.348(7) 1 calc R U P A 2
C50 C 0.09110(15) 0.4039(3) 0.39839(16) 0.0768(11) Uani 0.652(7) 1 d D . P A 1
C51 C 0.1163(4) 0.3672(7) 0.4560(3) 0.112(4) Uani 0.652(7) 1 d D . P A 1
H51A H 0.102324 0.316446 0.466415 0.168 Uiso 0.652(7) 1 calc R U P A 1
H51B H 0.141360 0.344039 0.455437 0.168 Uiso 0.652(7) 1 calc R U P A 1
H51C H 0.120868 0.418260 0.482299 0.168 Uiso 0.652(7) 1 calc R U P A 1
C52 C 0.0520(3) 0.4383(8) 0.3994(4) 0.110(3) Uani 0.652(7) 1 d D . P A 1
H52A H 0.038669 0.387386 0.410684 0.165 Uiso 0.652(7) 1 calc R U P A 1
H52B H 0.056293 0.490375 0.424939 0.165 Uiso 0.652(7) 1 calc R U P A 1
H52C H 0.035846 0.459504 0.363075 0.165 Uiso 0.652(7) 1 calc R U P A 1
C53 C 0.1115(4) 0.4815(7) 0.3811(4) 0.127(5) Uani 0.652(7) 1 d D . P A 1
H53A H 0.136664 0.459210 0.380515 0.190 Uiso 0.652(7) 1 calc R U P A 1
H53B H 0.095300 0.502651 0.344846 0.190 Uiso 0.652(7) 1 calc R U P A 1
H53C H 0.115747 0.533522 0.406711 0.190 Uiso 0.652(7) 1 calc R U P A 1
C50' C 0.09110(15) 0.4039(3) 0.39839(16) 0.0768(11) Uani 0.348(7) 1 d D U P A 2
C51' C 0.1301(5) 0.4060(14) 0.4370(8) 0.118(6) Uani 0.348(7) 1 d D U P A 2
H51D H 0.132746 0.458681 0.461778 0.177 Uiso 0.348(7) 1 calc R U P A 2
H51E H 0.135444 0.347546 0.457652 0.177 Uiso 0.348(7) 1 calc R U P A 2
H51F H 0.148661 0.413208 0.418009 0.177 Uiso 0.348(7) 1 calc R U P A 2
C52' C 0.0625(6) 0.3886(14) 0.4312(8) 0.111(5) Uani 0.348(7) 1 d D U P A 2
H52D H 0.035457 0.386814 0.406016 0.167 Uiso 0.348(7) 1 calc R U P A 2
H52E H 0.068841 0.329527 0.451140 0.167 Uiso 0.348(7) 1 calc R U P A 2
H52F H 0.065590 0.440217 0.456851 0.167 Uiso 0.348(7) 1 calc R U P A 2
C53' C 0.0795(7) 0.5044(10) 0.3719(7) 0.111(5) Uani 0.348(7) 1 d D U P A 2
H53D H 0.052816 0.502572 0.345477 0.166 Uiso 0.348(7) 1 calc R U P A 2
H53E H 0.080903 0.550068 0.400193 0.166 Uiso 0.348(7) 1 calc R U P A 2
H53F H 0.097616 0.522556 0.353582 0.166 Uiso 0.348(7) 1 calc R U P A 2

loop_
_atom_site_aniso_label
_atom_site_aniso_U_11
_atom_site_aniso_U_22
_atom_site_aniso_U_33
_atom_site_aniso_U_23
_atom_site_aniso_U_13
_atom_site_aniso_U_12
O1 0.0485(11) 0.0318(9) 0.0418(9) -0.0030(8) 0.0093(8) -0.0012(8)
O2 0.0535(12) 0.0514(12) 0.0489(11) 0.0047(10) 0.0143(10) 0.0008(10)
O3 0.0585(13) 0.0489(12) 0.0556(12) -0.0013(10) 0.0197(10) 0.0055(10)
O4 0.0678(14) 0.0393(11) 0.0477(11) -0.0008(9) 0.0181(10) 0.0020(10)
N1 0.0590(15) 0.0363(13) 0.0606(15) -0.0076(12) 0.0162(12) -0.0067(11)
N2 0.0451(13) 0.0363(12) 0.0437(12) -0.0046(10) 0.0085(10) -0.0018(10)
N3 0.0485(15) 0.0481(15) 0.0758(18) -0.0155(14) 0.0114(13) -0.0028(12)
N4 0.0499(15) 0.0464(14) 0.0699(17) -0.0148(14) 0.0117(13) -0.0037(12)
C1 0.0553(18) 0.0330(14) 0.0523(16) -0.0033(13) 0.0139(13) -0.0027(13)
C2 0.0482(17) 0.0377(15) 0.0601(17) -0.0069(14) 0.0093(14) -0.0104(13)
C3 0.0478(16) 0.0375(15) 0.0617(18) -0.0058(14) 0.0127(14) -0.0021(12)
C4 0.0508(16) 0.0364(14) 0.0415(13) -0.0044(12) 0.0108(12) -0.0029(12)
C5 0.0494(18) 0.0446(17) 0.075(2) -0.0112(16) 0.0149(16) -0.0116(14)
C6 0.0471(17) 0.0424(17) 0.084(2) -0.0123(17) 0.0169(16) -0.0009(14)
C7 0.0490(17) 0.0384(15) 0.0579(17) -0.0061(14) 0.0019(13) -0.0048(13)
C8 0.0501(16) 0.0398(15) 0.0408(13) -0.0022(12) 0.0098(12) -0.0031(13)
C9 0.0546(18) 0.0345(14) 0.0511(16) -0.0019(13) 0.0008(13) 0.0016(13)
C10 0.0457(15) 0.0306(13) 0.0382(13) 0.0012(11) 0.0061(11) 0.0017(11)
C11 0.0445(14) 0.0345(13) 0.0383(13) -0.0011(11) 0.0087(11) 0.0029(11)
C12 0.0568(17) 0.0305(13) 0.0479(15) -0.0018(12) 0.0110(13) -0.0016(12)
C13 0.0544(17) 0.0366(14) 0.0468(15) 0.0041(13) 0.0105(13) -0.0018(13)
C14 0.0541(17) 0.0461(16) 0.0422(14) 0.0059(13) 0.0166(13) 0.0022(13)
C15 0.0471(15) 0.0382(14) 0.0349(12) 0.0010(11) 0.0074(11) 0.0022(12)
C16 0.0591(18) 0.0428(15) 0.0409(14) -0.0015(12) 0.0190(13) 0.0054(13)
C17 0.0575(17) 0.0357(14) 0.0402(14) -0.0048(12) 0.0164(12) 0.0073(13)
C18 0.0615(19) 0.0451(16) 0.0467(15) 0.0041(13) 0.0239(14) 0.0074(14)
C19 0.0566(18) 0.0550(18) 0.0500(16) 0.0009(15) 0.0216(14) 0.0065(15)
C20 0.0524(17) 0.0505(17) 0.0475(15) -0.0009(14) 0.0142(13) 0.0116(14)
C21 0.0537(17) 0.0383(14) 0.0437(14) -0.0045(12) 0.0162(13) 0.0062(13)
C22 0.0512(16) 0.0376(14) 0.0417(14) -0.0044(12) 0.0158(12) 0.0029(12)
C23 0.0571(18) 0.0397(15) 0.0478(15) 0.0047(13) 0.0160(13) 0.0108(13)
C24 0.0654(19) 0.0313(14) 0.0490(15) 0.0079(12) 0.0221(14) 0.0066(13)
C25 0.0550(18) 0.0506(17) 0.0507(16) 0.0069(14) 0.0166(14) 0.0068(14)
C26 0.064(2) 0.0590(19) 0.0464(16) 0.0040(15) 0.0156(15) 0.0065(16)
C27 0.074(2) 0.0527(18) 0.0461(16) 0.0031(14) 0.0234(15) 0.0068(16)
C28 0.0640(19) 0.0408(15) 0.0488(15) 0.0121(13) 0.0252(14) 0.0070(14)
C29 0.0561(17) 0.0373(14) 0.0463(15) 0.0074(12) 0.0172(13) 0.0022(13)
C30 0.071(2) 0.0557(19) 0.0460(15) 0.0087(15) 0.0267(15) 0.0050(16)
C31 0.0542(17) 0.0553(18) 0.0488(16) 0.0038(14) 0.0254(14) 0.0064(14)
C32 0.0598(19) 0.065(2) 0.0403(14) -0.0042(15) 0.0170(14) 0.0059(16)
C33 0.0598(19) 0.0573(19) 0.0512(17) -0.0137(15) 0.0210(15) -0.0020(16)
C34 0.0564(17) 0.0415(15) 0.0538(16) -0.0085(14) 0.0218(14) 0.0016(13)
C35 0.0470(15) 0.0433(15) 0.0497(15) -0.0051(13) 0.0192(13) 0.0001(12)
C36 0.0515(16) 0.0456(16) 0.0475(15) -0.0064(13) 0.0230(13) -0.0025(13)
C37 0.0475(15) 0.0327(13) 0.0513(15) -0.0059(12) 0.0126(13) 0.0035(12)
C38 0.062(2) 0.0387(16) 0.0657(19) 0.0012(15) 0.0161(16) -0.0086(14)
C39 0.090(3) 0.0415(19) 0.098(3) -0.0046(19) 0.033(2) -0.0209(19)
C40 0.068(2) 0.0447(18) 0.078(2) 0.0154(17) 0.0207(18) -0.0060(16)
C41 0.062(2) 0.060(2) 0.074(2) 0.0048(19) 0.0129(18) -0.0133(17)
C42 0.063(2) 0.064(2) 0.078(2) 0.0097(19) 0.0306(19) 0.0045(18)
C43 0.076(5) 0.069(5) 0.128(7) 0.004(5) 0.035(5) -0.005(4)
C44 0.094(6) 0.117(7) 0.119(7) -0.005(6) 0.065(5) 0.003(5)
C45 0.056(4) 0.174(12) 0.123(7) 0.075(8) 0.019(4) -0.004(5)
C42' 0.063(2) 0.064(2) 0.078(2) 0.0097(19) 0.0306(19) 0.0045(18)
C43' 0.068(8) 0.089(10) 0.100(10) 0.023(9) 0.047(8) 0.023(7)
C44' 0.057(6) 0.070(7) 0.076(7) -0.002(6) 0.028(5) 0.012(5)
C45' 0.071(8) 0.066(8) 0.093(9) -0.007(7) 0.008(7) -0.021(6)
C46 0.074(3) 0.094(3) 0.058(2) -0.011(2) 0.0067(18) 0.012(2)
C47 0.042(4) 0.41(3) 0.093(7) -0.103(14) 0.000(4) 0.009(9)
C48 0.093(6) 0.137(8) 0.064(4) 0.000(5) -0.007(4) 0.023(5)
C49 0.089(5) 0.130(8) 0.084(5) -0.032(5) 0.036(4) -0.041(5)
C46' 0.074(3) 0.094(3) 0.058(2) -0.011(2) 0.0067(18) 0.012(2)
C47' 0.073(7) 0.115(9) 0.073(7) -0.004(7) 0.006(6) -0.010(7)
C48' 0.096(8) 0.097(8) 0.072(7) 0.000(6) 0.006(7) 0.025(7)
C49' 0.086(7) 0.104(9) 0.062(6) -0.007(7) 0.017(6) 0.011(7)
C50 0.102(3) 0.067(2) 0.057(2) -0.0227(19) 0.022(2) -0.003(2)
C51 0.155(9) 0.099(7) 0.052(4) -0.034(4) -0.001(4) 0.007(6)
C52 0.115(7) 0.117(7) 0.093(6) -0.056(6) 0.030(5) 0.029(6)
C53 0.196(13) 0.086(6) 0.097(6) -0.047(5) 0.048(8) -0.065(8)
C50' 0.102(3) 0.067(2) 0.057(2) -0.0227(19) 0.022(2) -0.003(2)
C51' 0.115(10) 0.100(9) 0.106(10) -0.050(8) -0.001(8) 0.002(8)
C52' 0.127(10) 0.110(9) 0.103(9) -0.049(8) 0.048(8) -0.009(8)
C53' 0.144(11) 0.076(8) 0.092(8) -0.037(7) 0.014(9) -0.006(8)

loop_
_atom_type_symbol
_atom_type_description
_atom_type_scat_dispersion_real
_atom_type_scat_dispersion_imag
_atom_type_scat_source
C C 0.0181 0.0091 'International Tables Vol C Tables 4.2.6.8 and 6.1.1.4'
H H 0.0000 0.0000 'International Tables Vol C Tables 4.2.6.8 and 6.1.1.4'
N N 0.0311 0.0180 'International Tables Vol C Tables 4.2.6.8 and 6.1.1.4'
O O 0.0492 0.0322 'International Tables Vol C Tables 4.2.6.8 and 6.1.1.4'

loop_
_geom_angle_atom_site_label_1
_geom_angle_atom_site_label_2
_geom_angle_atom_site_label_3
_geom_angle
_geom_angle_site_symmetry_1
C10 O1 C9 112.5(2) .
N1 N1 C1 114.3(4) 5_545
N3 N2 C7 109.8(3) .
N3 N2 C4 120.1(2) .
C7 N2 C4 130.0(3) .
N4 N3 N2 107.3(3) .
N3 N4 C8 109.1(3) .
C2 C1 C6 119.5(3) .
C2 C1 N1 124.6(3) .
C6 C1 N1 115.9(3) .
C1 C2 C3 120.5(3) .
C2 C3 C4 119.5(3) .
C3 C4 C5 120.6(3) .
C3 C4 N2 119.4(3) .
C5 C4 N2 120.0(3) .
C6 C5 C4 118.8(3) .
C5 C6 C1 121.0(3) .
N2 C7 C8 105.0(3) .
N4 C8 C7 108.7(3) .
N4 C8 C9 120.4(3) .
C7 C8 C9 130.8(3) .
O1 C9 C8 108.8(2) .
C11 C10 C15 122.3(3) .
C11 C10 O1 118.5(3) .
C15 C10 O1 119.2(2) .
C10 C11 C12 118.0(3) .
C10 C11 C37 122.0(3) .
C12 C11 C37 119.9(3) .
C13 C12 C11 121.8(3) .
C12 C13 C14 118.2(3) .
C12 C13 C38 122.8(3) .
C14 C13 C38 118.9(3) .
C13 C14 C15 122.2(3) .
C10 C15 C14 117.3(3) .
C10 C15 C16 123.2(3) .
C14 C15 C16 119.3(3) .
C17 C16 C15 110.4(2) .
C18 C17 C22 118.1(3) .
C18 C17 C16 121.1(3) .
C22 C17 C16 120.7(3) .
C17 C18 C19 123.4(3) .
C18 C19 C20 116.6(3) .
C18 C19 C42' 120.7(3) .
C20 C19 C42' 122.7(3) .
C18 C19 C42 120.7(3) .
C20 C19 C42 122.7(3) .
C21 C20 C19 122.4(3) .
C20 C21 C22 118.7(3) .
C20 C21 C23 119.5(3) .
C22 C21 C23 121.8(3) .
O2 C22 C21 122.6(3) .
O2 C22 C17 116.7(3) .
C21 C22 C17 120.7(3) .
C24 C23 C21 113.4(2) .
C25 C24 C29 117.7(3) .
C25 C24 C23 120.9(3) .
C29 C24 C23 121.4(3) .
C24 C25 C26 122.7(3) .
C25 C26 C27 117.1(3) .
C25 C26 C46' 121.5(4) .
C27 C26 C46' 121.3(3) .
C25 C26 C46 121.5(4) .
C27 C26 C46 121.3(3) .
C28 C27 C26 122.7(3) .
C27 C28 C29 118.2(3) .
C27 C28 C30 120.8(3) .
C29 C28 C30 121.1(3) .
O3 C29 C28 121.5(3) .
O3 C29 C24 116.9(3) .
C28 C29 C24 121.5(3) .
C31 C30 C28 113.3(3) .
C32 C31 C36 117.7(3) .
C32 C31 C30 120.7(3) .
C36 C31 C30 121.7(3) .
C31 C32 C33 122.7(3) .
C34 C33 C32 117.5(3) .
C34 C33 C50' 121.5(3) .
C32 C33 C50' 121.0(3) .
C34 C33 C50 121.5(3) .
C32 C33 C50 121.0(3) .
C33 C34 C35 122.8(3) .
C34 C35 C36 117.8(3) .
C34 C35 C37 120.1(3) .
C36 C35 C37 122.1(3) .
O4 C36 C31 116.7(3) .
O4 C36 C35 121.7(3) .
C31 C36 C35 121.6(3) .
C35 C37 C11 112.7(2) .
C39 C38 C40 107.9(3) .
C39 C38 C13 112.3(3) .
C40 C38 C13 109.1(3) .
C39 C38 C41 109.2(3) .
C40 C38 C41 109.6(3) .
C13 C38 C41 108.7(3) .
C45 C42 C19 113.6(4) .
C45 C42 C43 111.3(7) .
C19 C42 C43 110.5(4) .
C45 C42 C44 108.9(7) .
C19 C42 C44 106.6(4) .
C43 C42 C44 105.5(6) .
C43' C42' C19 116.8(6) .
C43' C42' C44' 109.6(8) .
C19 C42' C44' 109.8(5) .
C43' C42' C45' 105.9(9) .
C19 C42' C45' 107.3(6) .
C44' C42' C45' 106.9(8) .
C47 C46 C26 113.8(5) .
C47 C46 C49 114.4(9) .
C26 C46 C49 109.5(5) .
C47 C46 C48 108.2(9) .
C26 C46 C48 105.5(5) .
C49 C46 C48 104.6(6) .
C49' C46' C48' 111.6(10) .
C49' C46' C26 117.9(7) .
C48' C46' C26 110.0(7) .
C49' C46' C47' 104.1(11) .
C48' C46' C47' 105.8(11) .
C26 C46' C47' 106.5(6) .
C53 C50 C52 109.5(7) .
C53 C50 C33 109.4(5) .
C52 C50 C33 107.0(4) .
C53 C50 C51 111.0(7) .
C52 C50 C51 109.2(7) .
C33 C50 C51 110.6(4) .
C51' C50' C33 115.4(8) .
C51' C50' C52' 107.2(12) .
C33 C50' C52' 106.2(7) .
C51' C50' C53' 109.8(10) .
C33 C50' C53' 113.4(6) .
C52' C50' C53' 103.8(11) .

loop_
_geom_bond_atom_site_label_1
_geom_bond_atom_site_label_2
_geom_bond_distance
_geom_bond_site_symmetry_2
O1 C10 1.403(3) .
O1 C9 1.439(4) .
O2 C22 1.368(4) .
O3 C29 1.379(4) .
O4 C36 1.380(4) .
N1 N1 1.237(6) 5_545
N1 C1 1.430(4) .
N2 N3 1.344(4) .
N2 C7 1.348(4) .
N2 C4 1.426(4) .
N3 N4 1.306(4) .
N4 C8 1.339(4) .
C1 C2 1.373(5) .
C1 C6 1.393(5) .
C2 C3 1.379(5) .
C3 C4 1.387(4) .
C4 C5 1.391(5) .
C5 C6 1.370(5) .
C7 C8 1.355(5) .
C8 C9 1.500(4) .
C10 C11 1.386(4) .
C10 C15 1.391(5) .
C11 C12 1.402(4) .
C11 C37 1.528(4) .
C12 C13 1.378(5) .
C13 C14 1.392(5) .
C13 C38 1.539(4) .
C14 C15 1.396(4) .
C15 C16 1.526(4) .
C16 C17 1.506(4) .
C17 C18 1.384(5) .
C17 C22 1.405(4) .
C18 C19 1.386(5) .
C19 C20 1.409(5) .
C19 C42' 1.535(5) .
C19 C42 1.535(5) .
C20 C21 1.388(5) .
C21 C22 1.394(5) .
C21 C23 1.527(4) .
C23 C24 1.525(4) .
C24 C25 1.386(5) .
C24 C29 1.411(5) .
C25 C26 1.392(5) .
C26 C27 1.401(5) .
C26 C46' 1.535(5) .
C26 C46 1.535(5) .
C27 C28 1.382(5) .
C28 C29 1.390(5) .
C28 C30 1.529(5) .
C30 C31 1.512(5) .
C31 C32 1.396(5) .
C31 C36 1.396(5) .
C32 C33 1.391(5) .
C33 C34 1.382(5) .
C33 C50' 1.543(5) .
C33 C50 1.543(5) .
C34 C35 1.393(4) .
C35 C36 1.401(5) .
C35 C37 1.519(4) .
C38 C39 1.516(6) .
C38 C40 1.537(5) .
C38 C41 1.550(5) .
C42 C45 1.468(8) .
C42 C43 1.541(8) .
C42 C44 1.567(9) .
C42' C43' 1.469(13) .
C42' C44' 1.577(11) .
C42' C45' 1.603(12) .
C46 C47 1.455(11) .
C46 C49 1.554(11) .
C46 C48 1.590(11) .
C46' C49' 1.447(15) .
C46' C48' 1.526(16) .
C46' C47' 1.708(19) .
C50 C53 1.494(9) .
C50 C52 1.520(9) .
C50 C51 1.566(9) .
C50' C51' 1.432(14) .
C50' C52' 1.587(15) .
C50' C53' 1.592(14) .
